data_2013111
loop_
_publ_author_name
'Daniel E. Lynch'
'Ian McClenaghan'

_publ_section_title
;
 Three 2-aminopurine derivatives
;
_journal_issue 1
_journal_name_full 'Acta Crystallographica Section C'
_journal_page_first o53
_journal_page_last o56
_journal_paper_doi 10.1107/S0108270102021960
_journal_volume 59
_journal_year 2003
_chemical_formula_iupac 'C11 H8 Cl N5 S, 0.5H2 O'
_chemical_formula_moiety 'C11 H8 Cl N5 S, 0.5H2 O'
_chemical_formula_sum 'C11 H9 Cl N5 O0.5 S'
_chemical_formula_weight 286.74
_chemical_name_systematic
;
2-amino-6-(4-chlorophenylthio)purine hemihydrate
;
_space_group_IT_number 15
_symmetry_cell_setting monoclinic
_symmetry_space_group_name_Hall '-C 2yc'
_symmetry_space_group_name_H-M 'C 1 2/c 1'
_atom_sites_solution_hydrogens geom
_atom_sites_solution_primary direct
_atom_sites_solution_secondary difmap
_audit_creation_method SHELXL-97
_cell_angle_alpha 90.00
_cell_angle_beta 95.85(3)
_cell_angle_gamma 90.00
_cell_formula_units_Z 16
_cell_length_a 13.353(3)
_cell_length_b 7.743(2)
_cell_length_c 47.600(10)
_cell_measurement_reflns_used 11629
_cell_measurement_temperature 120(2)
_cell_measurement_theta_max 27.48
_cell_measurement_theta_min 2.91
_cell_volume 4896(2)
_computing_cell_refinement 'DENZO and COLLECT'
_computing_data_collection 'DENZO (Otwinowski & Minor, 1997) and COLLECT (Hooft, 1998)'
_computing_data_reduction 'DENZO and COLLECT'
_computing_molecular_graphics 'PLUTON94 (Spek, 1994) and PLATON97 (Spek, 1997)'
_computing_publication_material SHELXL97
_computing_structure_refinement 'SHELXL97 (Sheldrick, 1997)'
_computing_structure_solution 'SHELXS97 (Sheldrick, 1997)'
_diffrn_ambient_temperature 120(2)
_diffrn_detector_area_resol_mean 9.091
_diffrn_measured_fraction_theta_full 0.894
_diffrn_measured_fraction_theta_max 0.894
_diffrn_measurement_device_type 'Bruker--Nonius KappaCCD area-detector'
_diffrn_measurement_method '\f and \w'
_diffrn_radiation_monochromator graphite
_diffrn_radiation_source 'Bruker--Nonius FR591 rotating anode'
_diffrn_radiation_type MoK\a
_diffrn_radiation_wavelength 0.71073
_diffrn_reflns_av_R_equivalents 0.0602
_diffrn_reflns_av_sigmaI/netI 0.0562
_diffrn_reflns_limit_h_max 15
_diffrn_reflns_limit_h_min -15
_diffrn_reflns_limit_k_max 9
_diffrn_reflns_limit_k_min -9
_diffrn_reflns_limit_l_max 56
_diffrn_reflns_limit_l_min -56
_diffrn_reflns_number 10871
_diffrn_reflns_theta_full 25.00
_diffrn_reflns_theta_max 25.00
_diffrn_reflns_theta_min 3.05
_diffrn_standards_decay_% 0
_diffrn_standards_number 0
_exptl_absorpt_coefficient_mu 0.476
_exptl_absorpt_correction_T_max 0.982
_exptl_absorpt_correction_T_min 0.737
_exptl_absorpt_correction_type multi-scan
_exptl_absorpt_process_details '(SORTAV; Blessing, 1995)'
_exptl_crystal_colour colourless
_exptl_crystal_density_diffrn 1.556
_exptl_crystal_density_method 'not measured'
_exptl_crystal_description plate
_exptl_crystal_F_000 2352
_exptl_crystal_size_max 0.20
_exptl_crystal_size_mid 0.16
_exptl_crystal_size_min 0.05
_refine_diff_density_max 0.470
_refine_diff_density_min -0.569
_refine_ls_extinction_method none
_refine_ls_goodness_of_fit_ref 1.105
_refine_ls_hydrogen_treatment mixed
_refine_ls_matrix_type full
_refine_ls_number_parameters 342
_refine_ls_number_reflns 3842
_refine_ls_number_restraints 0
_refine_ls_restrained_S_all 1.105
_refine_ls_R_factor_all 0.0568
_refine_ls_R_factor_gt 0.0396
_refine_ls_shift/su_max <0.001
_refine_ls_shift/su_mean <0.001
_refine_ls_structure_factor_coef Fsqd
_refine_ls_weighting_details 'w = 1/[\s^2^(Fo^2^)+(0.058P)^2^] where P = (Fo^2^+2Fc^2^)/3'
_refine_ls_weighting_scheme calc
_refine_ls_wR_factor_gt 0.0976
_refine_ls_wR_factor_ref 0.1048
_reflns_number_gt 3045
_reflns_number_total 3842
_reflns_threshold_expression I>2\s(I)
_cod_data_source_file bm1512.cif
_cod_data_source_block II
_cod_depositor_comments
;
The following automatic conversions were performed:
'_symmetry_cell_setting' value 'Monoclinic' changed to 'monoclinic'
according to '/home/saulius/struct/CIF-dictionaries/cif_core.dic'
dictionary named 'cif_core.dic' version 2.4.1 from 2010-06-29.

Automatic conversion script
Id: cif_fix_enum 1527 2010-12-29 10:47:43Z saulius 

The following automatic conversions were performed:

'_symmetry_cell_setting' value 'Monoclinic' changed to 'monoclinic'
according to /home/saulius/struct/CIF-dictionaries/cif_core.dic
dictionary named 'cif_core.dic' version 2.4.1 from
2010-06-29.

'_exptl_absorpt_correction_type' value 'Multi-scan'
changed to 'multi-scan' according to
/home/saulius/struct/CIF-dictionaries/cif_core.dic dictionary named
'cif_core.dic' version 2.4.1 from 2010-06-29.

Automatic conversion script
Id: cif_fix_values 1715 2011-07-08 13:25:40Z adriana 
;
_cod_original_sg_symbol_H-M 'C 2/c'
_cod_database_code 2013111
_cod_database_fobs_code 2013111

loop_
_symmetry_equiv_pos_as_xyz
'x, y, z'
'-x, y, -z+1/2'
'x+1/2, y+1/2, z'
'-x+1/2, y+1/2, -z+1/2'
'-x, -y, -z'
'x, -y, z-1/2'
'-x+1/2, -y+1/2, -z'
'x+1/2, -y+1/2, z-1/2'

loop_
_atom_site_label
_atom_site_fract_x
_atom_site_fract_y
_atom_site_fract_z
_atom_site_U_iso_or_equiv
_atom_site_adp_type
_atom_site_calc_flag
_atom_site_refinement_flags
_atom_site_occupancy
_atom_site_disorder_assembly
_atom_site_disorder_group
_atom_site_type_symbol
N1A 0.11719(14) 0.3707(2) 0.27365(4) 0.0144(5) Uani d . 1 . . N
C2A 0.07470(18) 0.2850(3) 0.29454(5) 0.0146(5) Uani d . 1 . . C
N21A -0.01316(14) 0.2067(2) 0.28637(4) 0.0193(5) Uani d . 1 . . N
H21A -0.0445 0.1484 0.2987 0.024 Uiso calc R 1 . . H
H22A -0.0394 0.2138 0.2687 0.024 Uiso calc R 1 . . H
N3A 0.11255(14) 0.2713(2) 0.32189(4) 0.0143(5) Uani d . 1 . . N
C4A 0.19913(17) 0.3582(3) 0.32754(5) 0.0138(5) Uani d . 1 . . C
C5A 0.24720(18) 0.4550(3) 0.30837(5) 0.0137(5) Uani d . 1 . . C
C6A 0.20279(18) 0.4547(3) 0.28061(5) 0.0147(5) Uani d . 1 . . C
N7A 0.33602(14) 0.5279(2) 0.32141(4) 0.0177(5) Uani d . 1 . . N
C8A 0.33918(18) 0.4728(3) 0.34752(5) 0.0175(6) Uani d . 1 . . C
H8A 0.3924 0.5002 0.3616 0.022 Uiso calc R 1 . . H
N9A 0.25868(14) 0.3718(2) 0.35263(4) 0.0157(5) Uani d . 1 . . N
H9A 0.2475 0.3249 0.3689 0.020 Uiso calc R 1 . . H
S6A 0.26779(5) 0.56315(9) 0.255617(13) 0.0240(2) Uani d . 1 . . S
C61A 0.18479(19) 0.5587(3) 0.22408(5) 0.0191(6) Uani d . 1 . . C
C62A 0.0977(2) 0.6560(4) 0.22137(6) 0.0258(7) Uani d . 1 . . C
H62A 0.0777 0.7166 0.2372 0.032 Uiso calc R 1 . . H
C63A 0.0391(2) 0.6656(4) 0.19560(6) 0.0269(7) Uani d . 1 . . C
H63A -0.0214 0.7311 0.1936 0.034 Uiso calc R 1 . . H
C64A 0.0710(2) 0.5776(3) 0.17283(5) 0.0222(6) Uani d . 1 . . C
Cl6A 0.00034(5) 0.59529(9) 0.139897(15) 0.0340(2) Uani d . 1 . . Cl
C65A 0.1571(2) 0.4801(3) 0.17500(5) 0.0246(6) Uani d . 1 . . C
H65A 0.1772 0.4206 0.1590 0.031 Uiso calc R 1 . . H
C66A 0.2140(2) 0.4701(3) 0.20089(5) 0.0225(6) Uani d . 1 . . C
H66A 0.2735 0.4021 0.2028 0.028 Uiso calc R 1 . . H
N1B 0.52614(15) 0.1031(2) 0.06852(4) 0.0155(5) Uani d . 1 . . N
C2B 0.59473(19) 0.2186(3) 0.08063(5) 0.0159(6) Uani d . 1 . . C
N21B 0.56467(16) 0.3853(2) 0.07955(4) 0.0220(5) Uani d . 1 . . N
H21B 0.6049 0.4665 0.0871 0.027 Uiso calc R 1 . . H
H22B 0.5049 0.4127 0.0713 0.027 Uiso calc R 1 . . H
N3B 0.68703(15) 0.1850(2) 0.09360(4) 0.0160(5) Uani d . 1 . . N
C4B 0.70584(18) 0.0145(3) 0.09489(5) 0.0165(6) Uani d . 1 . . C
C5B 0.64082(19) -0.1162(3) 0.08501(5) 0.0170(6) Uani d . 1 . . C
C6B 0.54950(18) -0.0639(3) 0.07062(5) 0.0155(6) Uani d . 1 . . C
N7B 0.68496(16) -0.2783(2) 0.09055(5) 0.0224(5) Uani d . 1 . . N
C8B 0.7737(2) -0.2395(3) 0.10299(6) 0.0285(7) Uani d . 1 . . C
H8B 0.8222 -0.3247 0.1092 0.036 Uiso calc R 1 . . H
N9B 0.79129(16) -0.0658(2) 0.10637(5) 0.0230(5) Uani d . 1 . . N
H9B 0.8464 -0.0164 0.1143 0.029 Uiso calc R 1 . . H
S6B 0.46857(5) -0.22657(8) 0.055773(15) 0.02315(19) Uani d . 1 . . S
C61B 0.37448(18) -0.1154(3) 0.03378(5) 0.0183(6) Uani d . 1 . . C
C62B 0.38038(19) -0.1115(3) 0.00479(6) 0.0225(6) Uani d . 1 . . C
H62B 0.4376 -0.1582 -0.0028 0.028 Uiso calc R 1 . . H
C63B 0.3026(2) -0.0392(3) -0.01301(6) 0.0234(6) Uani d . 1 . . C
H63B 0.3059 -0.0366 -0.0329 0.029 Uiso calc R 1 . . H
C64B 0.22071(18) 0.0288(3) -0.00147(5) 0.0205(6) Uani d . 1 . . C
Cl6B 0.12372(5) 0.12240(8) -0.023529(15) 0.0320(2) Uani d . 1 . . Cl
C65B 0.21377(19) 0.0261(3) 0.02730(5) 0.0214(6) Uani d . 1 . . C
H65B 0.1568 0.0742 0.0349 0.027 Uiso calc R 1 . . H
C66B 0.29051(19) -0.0473(3) 0.04489(5) 0.0205(6) Uani d . 1 . . C
H66B 0.2861 -0.0514 0.0647 0.026 Uiso calc R 1 . . H
O1W 0.44835(14) 0.6389(3) 0.12886(5) 0.0242(5) Uani d . 1 . . O
H1W 0.461(2) 0.725(4) 0.1192(7) 0.051(11) Uiso d . 1 . . H
H2W 0.433(3) 0.685(4) 0.1441(8) 0.063(12) Uiso d . 1 . . H

loop_
_atom_site_aniso_label
_atom_site_aniso_U_11
_atom_site_aniso_U_22
_atom_site_aniso_U_33
_atom_site_aniso_U_12
_atom_site_aniso_U_13
_atom_site_aniso_U_23
N1A 0.0128(11) 0.0174(11) 0.0126(11) -0.0008(9) -0.0002(9) 0.0013(9)
C2A 0.0135(13) 0.0176(13) 0.0126(13) 0.0017(11) 0.0005(11) -0.0018(10)
N21A 0.0184(12) 0.0303(12) 0.0085(11) -0.0108(10) -0.0019(9) 0.0007(9)
N3A 0.0152(11) 0.0182(11) 0.0090(11) -0.0006(9) -0.0013(9) 0.0030(8)
C4A 0.0132(13) 0.0163(13) 0.0111(13) 0.0023(11) -0.0022(11) -0.0014(10)
C5A 0.0143(13) 0.0154(13) 0.0108(13) -0.0017(10) -0.0021(11) 0.0011(10)
C6A 0.0164(14) 0.0161(13) 0.0113(13) -0.0001(11) -0.0006(11) 0.0012(10)
N7A 0.0170(12) 0.0237(12) 0.0113(11) -0.0057(10) -0.0043(9) -0.0004(9)
C8A 0.0163(14) 0.0207(14) 0.0144(14) -0.0005(11) -0.0039(11) -0.0012(10)
N9A 0.0189(12) 0.0191(11) 0.0079(11) -0.0042(9) -0.0041(9) 0.0036(8)
S6A 0.0218(4) 0.0387(4) 0.0101(3) -0.0132(3) -0.0048(3) 0.0070(3)
C61A 0.0194(15) 0.0258(14) 0.0107(14) -0.0115(12) -0.0047(11) 0.0051(10)
C62A 0.0243(16) 0.0357(16) 0.0167(15) -0.0072(13) -0.0014(12) -0.0010(12)
C63A 0.0183(15) 0.0351(16) 0.0263(17) -0.0014(13) -0.0022(13) 0.0075(13)
C64A 0.0241(16) 0.0285(15) 0.0123(14) -0.0105(13) -0.0068(12) 0.0075(11)
Cl6A 0.0325(4) 0.0505(5) 0.0162(4) -0.0095(3) -0.0114(3) 0.0109(3)
C65A 0.0298(16) 0.0299(15) 0.0134(14) -0.0035(13) -0.0018(12) 0.0008(11)
C66A 0.0236(15) 0.0274(15) 0.0155(14) -0.0040(12) -0.0039(12) 0.0055(11)
N1B 0.0181(12) 0.0135(11) 0.0139(12) 0.0035(9) -0.0036(9) -0.0011(8)
C2B 0.0229(15) 0.0161(13) 0.0081(13) -0.0017(11) -0.0016(11) -0.0017(10)
N21B 0.0249(13) 0.0151(11) 0.0233(13) 0.0017(10) -0.0108(10) -0.0025(9)
N3B 0.0198(12) 0.0152(11) 0.0119(11) 0.0031(9) -0.0041(9) -0.0002(8)
C4B 0.0201(15) 0.0199(14) 0.0084(13) 0.0017(12) -0.0037(11) -0.0015(10)
C5B 0.0226(15) 0.0169(13) 0.0107(13) 0.0023(12) -0.0024(11) -0.0022(10)
C6B 0.0179(14) 0.0197(14) 0.0086(13) -0.0008(11) -0.0006(11) -0.0017(10)
N7B 0.0252(13) 0.0167(11) 0.0228(13) 0.0058(10) -0.0089(10) -0.0011(9)
C8B 0.0289(17) 0.0214(15) 0.0313(17) 0.0068(13) -0.0159(14) -0.0044(12)
N9B 0.0211(12) 0.0207(12) 0.0244(13) 0.0021(10) -0.0109(10) -0.0051(9)
S6B 0.0237(4) 0.0150(3) 0.0280(4) -0.0002(3) -0.0110(3) -0.0002(3)
C61B 0.0195(14) 0.0144(13) 0.0192(14) -0.0030(11) -0.0060(12) -0.0006(10)
C62B 0.0215(15) 0.0221(14) 0.0240(16) -0.0009(12) 0.0024(13) -0.0051(11)
C63B 0.0323(17) 0.0242(15) 0.0126(14) -0.0052(13) -0.0029(12) -0.0009(11)
C64B 0.0210(15) 0.0152(14) 0.0231(15) -0.0018(12) -0.0085(12) 0.0010(11)
Cl6B 0.0354(4) 0.0274(4) 0.0283(4) 0.0020(3) -0.0201(3) 0.0012(3)
C65B 0.0196(15) 0.0237(14) 0.0203(15) 0.0037(12) -0.0006(12) -0.0018(11)
C66B 0.0271(16) 0.0187(14) 0.0149(14) 0.0004(12) -0.0010(12) 0.0002(10)
O1W 0.0244(11) 0.0330(12) 0.0147(11) 0.0008(9) -0.0011(9) -0.0041(10)

loop_
_atom_type_symbol
_atom_type_description
_atom_type_scat_dispersion_real
_atom_type_scat_dispersion_imag
_atom_type_scat_source
C C 0.0033 0.0016 'International Tables Vol C Tables 4.2.6.8 and 6.1.1.4'
H H 0.0000 0.0000 'International Tables Vol C Tables 4.2.6.8 and 6.1.1.4'
N N 0.0061 0.0033 'International Tables Vol C Tables 4.2.6.8 and 6.1.1.4'
O O 0.0106 0.0060 'International Tables Vol C Tables 4.2.6.8 and 6.1.1.4'
S S 0.1246 0.1234 'International Tables Vol C Tables 4.2.6.8 and 6.1.1.4'
Cl Cl 0.1484 0.1585 'International Tables Vol C Tables 4.2.6.8 and 6.1.1.4'

loop_
_geom_angle_atom_site_label_1
_geom_angle_atom_site_label_2
_geom_angle_atom_site_label_3
_geom_angle
C6A N1A C2A 117.8(2)
N21A C2A N3A 118.3(2)
N21A C2A N1A 115.1(2)
N3A C2A N1A 126.7(2)
C2A N21A H21A 120.0
C2A N21A H22A 120.0
H21A N21A H22A 120.0
C4A N3A C2A 112.6(2)
N3A C4A N9A 128.7(2)
N3A C4A C5A 125.9(2)
N9A C4A C5A 105.4(2)
C4A C5A C6A 116.3(2)
C4A C5A N7A 110.7(2)
C6A C5A N7A 132.9(2)
N1A C6A C5A 120.7(2)
N1A C6A S6A 122.53(18)
C5A C6A S6A 116.75(18)
C8A N7A C5A 103.48(19)
N7A C8A N9A 113.8(2)
N7A C8A H8A 123.1
N9A C8A H8A 123.1
C4A N9A C8A 106.56(19)
C4A N9A H9A 126.7
C8A N9A H9A 126.7
C6A S6A C61A 104.76(11)
C62A C61A C66A 119.8(2)
C62A C61A S6A 121.1(2)
C66A C61A S6A 118.7(2)
C61A C62A C63A 120.4(3)
C61A C62A H62A 119.8
C63A C62A H62A 119.8
C64A C63A C62A 118.4(3)
C64A C63A H63A 120.8
C62A C63A H63A 120.8
C65A C64A C63A 122.4(2)
C65A C64A Cl6A 118.8(2)
C63A C64A Cl6A 118.8(2)
C64A C65A C66A 118.6(3)
C64A C65A H65A 120.7
C66A C65A H65A 120.7
C65A C66A C61A 120.5(3)
C65A C66A H66A 119.7
C61A C66A H66A 119.7
C6B N1B C2B 117.6(2)
N3B C2B N21B 117.2(2)
N3B C2B N1B 127.6(2)
N21B C2B N1B 115.2(2)
C2B N21B H21B 120.0
C2B N21B H22B 120.0
H21B N21B H22B 120.0
C4B N3B C2B 111.64(19)
N3B C4B N9B 127.7(2)
N3B C4B C5B 126.5(2)
N9B C4B C5B 105.9(2)
C4B C5B C6B 116.2(2)
C4B C5B N7B 110.7(2)
C6B C5B N7B 133.0(2)
N1B C6B C5B 120.3(2)
N1B C6B S6B 122.37(18)
C5B C6B S6B 117.32(18)
C8B N7B C5B 103.0(2)
N7B C8B N9B 114.6(2)
N7B C8B H8B 122.7
N9B C8B H8B 122.7
C4B N9B C8B 105.9(2)
C4B N9B H9B 127.1
C8B N9B H9B 127.1
C6B S6B C61B 104.99(11)
C62B C61B C66B 119.9(2)
C62B C61B S6B 119.21(19)
C66B C61B S6B 120.6(2)
C63B C62B C61B 120.0(2)
C63B C62B H62B 120.0
C61B C62B H62B 120.0
C64B C63B C62B 119.0(2)
C64B C63B H63B 120.5
C62B C63B H63B 120.5
C63B C64B C65B 121.7(2)
C63B C64B Cl6B 119.4(2)
C65B C64B Cl6B 118.9(2)
C66B C65B C64B 119.2(2)
C66B C65B H65B 120.4
C64B C65B H65B 120.4
C65B C66B C61B 120.3(2)
C65B C66B H66B 119.9
C61B C66B H66B 119.9
H1W O1W H2W 102(3)

loop_
_geom_bond_atom_site_label_1
_geom_bond_atom_site_label_2
_geom_bond_site_symmetry_2
_geom_bond_distance
_geom_bond_publ_flag
N1A C6A . 1.328(3) ?
N1A C2A . 1.366(3) ?
C2A N21A . 1.342(3) ?
C2A N3A . 1.352(3) ?
N21A H21A . 0.88 ?
N21A H22A . 0.88 ?
N3A C4A . 1.341(3) ?
C4A N9A . 1.370(3) ?
C4A C5A . 1.388(3) ?
C5A C6A . 1.392(3) ?
C5A N7A . 1.400(3) ?
C6A S6A . 1.756(2) ?
N7A C8A . 1.311(3) ?
C8A N9A . 1.371(3) ?
C8A H8A . 0.95 ?
N9A H9A . 0.88 ?
S6A C61A . 1.773(3) ?
C61A C62A . 1.381(4) ?
C61A C66A . 1.389(4) ?
C62A C63A . 1.388(4) ?
C62A H62A . 0.95 ?
C63A C64A . 1.384(4) ?
C63A H63A . 0.95 ?
C64A C65A . 1.370(4) ?
C64A Cl6A . 1.751(3) ?
C65A C66A . 1.383(3) ?
C65A H65A . 0.95 ?
C66A H66A . 0.95 ?
N1B C6B . 1.332(3) ?
N1B C2B . 1.365(3) ?
C2B N3B . 1.346(3) ?
C2B N21B . 1.351(3) ?
N21B H21B . 0.88 ?
N21B H22B . 0.88 ?
N3B C4B . 1.345(3) ?
C4B N9B . 1.364(3) ?
C4B C5B . 1.384(3) ?
C5B C6B . 1.396(3) ?
C5B N7B . 1.400(3) ?
C6B S6B . 1.760(2) ?
N7B C8B . 1.304(3) ?
C8B N9B . 1.372(3) ?
C8B H8B . 0.95 ?
N9B H9B . 0.88 ?
S6B C61B . 1.774(3) ?
C61B C62B . 1.390(4) ?
C61B C66B . 1.391(3) ?
C62B C63B . 1.390(3) ?
C62B H62B . 0.95 ?
C63B C64B . 1.377(3) ?
C63B H63B . 0.95 ?
C64B C65B . 1.382(3) ?
C64B Cl6B . 1.740(3) ?
C65B C66B . 1.378(3) ?
C65B H65B . 0.95 ?
C66B H66B . 0.95 ?
O1W H1W . 0.84(4) ?
O1W H2W . 0.85(4) ?

loop_
_geom_hbond_atom_site_label_D
_geom_hbond_atom_site_label_H
_geom_hbond_atom_site_label_A
_geom_hbond_site_symmetry_A
_geom_hbond_distance_DH
_geom_hbond_distance_HA
_geom_hbond_distance_DA
_geom_hbond_angle_DHA
_geom_hbond_publ_flag
N21A H21A N7A 3_445 0.88 2.22 3.072(3) 163 yes
N21A H22A N1A 2 0.88 2.49 3.300(3) 154 yes
N21A H22A S6A 3_445 0.88 2.84 3.326(2) 117 yes
N9A H9A N3B 2_655 0.88 2.19 2.965(3) 146 yes
N21B H21B N7B 1_565 0.88 2.25 3.077(3) 158 yes
N21B H22B Cl6B 7 0.88 2.72 3.475(2) 145 yes
N21B H22B S6B 1_565 0.88 2.92 3.415(2) 118 yes
N9B H9B O1W 3_545 0.88 1.89 2.757(3) 166 yes
O1W H1W S6B 1_565 0.84(4) 3.05(4) 3.668(2) 132(3) yes
O1W H2W N3A 4 0.85(4) 1.91(4) 2.756(3) 174(3) yes

loop_
_geom_torsion_atom_site_label_1
_geom_torsion_atom_site_label_2
_geom_torsion_atom_site_label_3
_geom_torsion_atom_site_label_4
_geom_torsion
C6A N1A C2A N21A 178.16(19)
C6A N1A C2A N3A -2.4(3)
N21A C2A N3A C4A -178.5(2)
N1A C2A N3A C4A 2.1(3)
C2A N3A C4A N9A -179.3(2)
C2A N3A C4A C5A 0.7(3)
N3A C4A C5A C6A -2.8(3)
N9A C4A C5A C6A 177.2(2)
N3A C4A C5A N7A -179.8(2)
N9A C4A C5A N7A 0.1(3)
C2A N1A C6A C5A -0.1(3)
C2A N1A C6A S6A 177.53(17)
C4A C5A C6A N1A 2.4(3)
N7A C5A C6A N1A 178.6(2)
C4A C5A C6A S6A -175.34(17)
N7A C5A C6A S6A 0.9(4)
C4A C5A N7A C8A 0.5(3)
C6A C5A N7A C8A -175.9(3)
C5A N7A C8A N9A -0.9(3)
N3A C4A N9A C8A 179.3(2)
C5A C4A N9A C8A -0.7(2)
N7A C8A N9A C4A 1.0(3)
N1A C6A S6A C61A 8.8(2)
C5A C6A S6A C61A -173.52(19)
C6A S6A C61A C62A 70.4(2)
C6A S6A C61A C66A -116.5(2)
C66A C61A C62A C63A 0.0(4)
S6A C61A C62A C63A 173.1(2)
C61A C62A C63A C64A -0.8(4)
C62A C63A C64A C65A 0.9(4)
C62A C63A C64A Cl6A -177.61(19)
C63A C64A C65A C66A -0.2(4)
Cl6A C64A C65A C66A 178.36(19)
C64A C65A C66A C61A -0.7(4)
C62A C61A C66A C65A 0.8(4)
S6A C61A C66A C65A -172.45(19)
C6B N1B C2B N3B 3.4(4)
C6B N1B C2B N21B -175.8(2)
N21B C2B N3B C4B 176.1(2)
N1B C2B N3B C4B -3.1(3)
C2B N3B C4B N9B 179.7(2)
C2B N3B C4B C5B -1.2(3)
N3B C4B C5B C6B 4.6(4)
N9B C4B C5B C6B -176.1(2)
N3B C4B C5B N7B -178.6(2)
N9B C4B C5B N7B 0.7(3)
C2B N1B C6B C5B 0.6(3)
C2B N1B C6B S6B -179.50(17)
C4B C5B C6B N1B -4.1(3)
N7B C5B C6B N1B -180.0(2)
C4B C5B C6B S6B 175.96(18)
N7B C5B C6B S6B 0.1(4)
C4B C5B N7B C8B -0.8(3)
C6B C5B N7B C8B 175.2(3)
C5B N7B C8B N9B 0.6(3)
N3B C4B N9B C8B 179.0(2)
C5B C4B N9B C8B -0.3(3)
N7B C8B N9B C4B -0.3(3)
N1B C6B S6B C61B 11.2(2)
C5B C6B S6B C61B -168.85(19)
C6B S6B C61B C62B 101.1(2)
C6B S6B C61B C66B -85.2(2)
C66B C61B C62B C63B 0.2(4)
S6B C61B C62B C63B 173.98(18)
C61B C62B C63B C64B 0.4(4)
C62B C63B C64B C65B -0.3(4)
C62B C63B C64B Cl6B 179.09(18)
C63B C64B C65B C66B -0.3(4)
Cl6B C64B C65B C66B -179.76(18)
C64B C65B C66B C61B 0.9(4)
C62B C61B C66B C65B -0.8(4)
S6B C61B C66B C65B -174.56(18)

loop_
_cod_related_entry_id
_cod_related_entry_database
_cod_related_entry_code
1 ChemSpider 30652353
